data_4065786
loop_
_publ_author_name
'Debono, Nathalie'
'Labande, Agn\`es'
'Manoury, Eric'
'Daran, Jean-Claude'
'Poli, Rinaldo'

_publ_section_title
;
 Palladium Complexes of Planar Chiral Ferrocenyl Phosphine-NHC Ligands:
 New Catalysts for the Asymmetric Suzuki&#x2212;Miyaura Reaction
;
_journal_issue 8
_journal_name_full Organometallics
_journal_page_first 1879
_journal_paper_doi 10.1021/om100125k
_journal_volume 29
_journal_year 2010
_chemical_formula_moiety 'C27 H25 Cl2 Fe N2 P Pd, C H2 Cl2'
_chemical_formula_sum 'C28 H27 Cl4 Fe N2 P Pd'
_chemical_formula_weight 726.54
_chemical_name_systematic
;
 ?
;
_space_group_IT_number 2
_symmetry_cell_setting triclinic
_symmetry_space_group_name_Hall '-P 1'
_symmetry_space_group_name_H-M 'P -1'
_atom_sites_solution_hydrogens geom
_atom_sites_solution_primary direct
_atom_sites_solution_secondary difmap
_audit_creation_method SHELXL-97
_cell_angle_alpha 81.134(3)
_cell_angle_beta 71.512(3)
_cell_angle_gamma 73.000(3)
_cell_formula_units_Z 2
_cell_length_a 9.8781(4)
_cell_length_b 10.7098(5)
_cell_length_c 14.9399(7)
_cell_measurement_reflns_used 9596
_cell_measurement_temperature 180(2)
_cell_measurement_theta_max 29.92
_cell_measurement_theta_min 1.44
_cell_volume 1430.17(12)
_computing_cell_refinement APEX2
_computing_data_collection 'APEX2 (Bruker, 2007)'
_computing_data_reduction 'SAINT (Bruker, 2007)'
_computing_molecular_graphics 'ORTEPIII (Burnett & Johnson, 1996); ORTEP-3 for Windows (Farrugia, 1997)'
_computing_publication_material SHELXL-97
_computing_structure_refinement 'SHELXL-97 (Sheldrick, 2008)'
_computing_structure_solution 'SIR-97 (Altomare et al., 1997)'
_diffrn_ambient_temperature 180(2)
_diffrn_measured_fraction_theta_full 0.985
_diffrn_measured_fraction_theta_max 0.985
_diffrn_measurement_device_type 'CCD area detector, APEXII'
_diffrn_measurement_method '\f and \w scans'
_diffrn_radiation_monochromator graphite
_diffrn_radiation_source 'fine-focus sealed tube'
_diffrn_radiation_type MoK\a
_diffrn_radiation_wavelength 0.71073
_diffrn_reflns_av_R_equivalents 0.0431
_diffrn_reflns_av_sigmaI/netI 0.0363
_diffrn_reflns_limit_h_max 13
_diffrn_reflns_limit_h_min -13
_diffrn_reflns_limit_k_max 14
_diffrn_reflns_limit_k_min -14
_diffrn_reflns_limit_l_max 20
_diffrn_reflns_limit_l_min -20
_diffrn_reflns_number 50442
_diffrn_reflns_theta_full 29.92
_diffrn_reflns_theta_max 29.92
_diffrn_reflns_theta_min 1.44
_exptl_absorpt_coefficient_mu 1.587
_exptl_absorpt_correction_T_max 1.0
_exptl_absorpt_correction_T_min 0.814
_exptl_absorpt_correction_type multi-scan
_exptl_absorpt_process_details 'SADABS (Bruker, 2007)'
_exptl_crystal_colour yellow
_exptl_crystal_density_diffrn 1.687
_exptl_crystal_density_method 'not measured'
_exptl_crystal_description platelet
_exptl_crystal_F_000 728
_exptl_crystal_size_max 0.379
_exptl_crystal_size_mid 0.344
_exptl_crystal_size_min 0.015
_refine_diff_density_max 1.113
_refine_diff_density_min -0.824
_refine_diff_density_rms 0.157
_refine_ls_extinction_method none
_refine_ls_goodness_of_fit_ref 1.129
_refine_ls_hydrogen_treatment constr
_refine_ls_matrix_type full
_refine_ls_number_parameters 335
_refine_ls_number_reflns 8151
_refine_ls_number_restraints 0
_refine_ls_restrained_S_all 1.129
_refine_ls_R_factor_all 0.0581
_refine_ls_R_factor_gt 0.0356
_refine_ls_shift/su_max 0.004
_refine_ls_shift/su_mean 0.000
_refine_ls_structure_factor_coef Fsqd
_refine_ls_weighting_details 'calc w=1/[\s^2^(Fo^2^)+(0.0525P)^2^+2.5333P] where P=(Fo^2^+2Fc^2^)/3'
_refine_ls_weighting_scheme calc
_refine_ls_wR_factor_gt 0.0948
_refine_ls_wR_factor_ref 0.1176
_reflns_number_gt 6404
_reflns_number_total 8151
_reflns_threshold_expression I>2\s(I)
_cod_data_source_file om100125k_si_002.cif
_cod_data_source_block 2a(rac)
_cod_depositor_comments
;
The following automatic conversions were performed:

'_symmetry_cell_setting' value 'Triclinic' changed to 'triclinic'
according to /home/saulius/struct/CIF-dictionaries/cif_core.dic
dictionary named 'cif_core.dic' version 2.4.1 from 2010-06-29.

Automatic conversion script
Id: cif_fix_values 1715 2011-07-08 13:25:40Z adriana 
;
_cod_original_cell_volume 1430.17(11)
_cod_original_sg_symbol_H-M 'P-1   '
_cod_database_code 4065786

loop_
_symmetry_equiv_pos_as_xyz
'x, y, z'
'-x, -y, -z'

loop_
_atom_site_label
_atom_site_type_symbol
_atom_site_fract_x
_atom_site_fract_y
_atom_site_fract_z
_atom_site_U_iso_or_equiv
_atom_site_adp_type
_atom_site_occupancy
_atom_site_symmetry_multiplicity
_atom_site_calc_flag
_atom_site_refinement_flags
Pd1 Pd 1.07290(3) 0.38250(2) 0.228555(17) 0.01837(7) Uani 1 1 d .
Cl1 Cl 1.29243(9) 0.36503(9) 0.10222(6) 0.02809(18) Uani 1 1 d .
Cl2 Cl 1.18004(9) 0.19333(8) 0.30908(6) 0.02868(18) Uani 1 1 d .
P1 P 0.84857(9) 0.41483(8) 0.33472(6) 0.01710(16) Uani 1 1 d .
Fe1 Fe 0.66526(5) 0.26505(5) 0.23311(4) 0.02338(11) Uani 1 1 d .
N1 N 0.8877(3) 0.5689(3) 0.1171(2) 0.0229(6) Uani 1 1 d .
N2 N 1.0109(4) 0.6671(3) 0.1633(2) 0.0269(6) Uani 1 1 d .
C1 C 0.7069(4) 0.4107(3) 0.2852(2) 0.0203(6) Uani 1 1 d .
C2 C 0.7031(4) 0.4426(3) 0.1884(2) 0.0214(6) Uani 1 1 d .
C3 C 0.5598(4) 0.4443(3) 0.1854(3) 0.0270(7) Uani 1 1 d .
H3 H 0.5256 0.4652 0.1308 0.032 Uiso 1 1 calc R
C4 C 0.4767(4) 0.4095(4) 0.2776(3) 0.0291(7) Uani 1 1 d .
H4 H 0.3783 0.4011 0.2951 0.035 Uiso 1 1 calc R
C5 C 0.5658(4) 0.3894(3) 0.3390(3) 0.0252(7) Uani 1 1 d .
H5 H 0.5369 0.3658 0.4049 0.030 Uiso 1 1 calc R
C6 C 0.7999(5) 0.1385(4) 0.1323(3) 0.0381(9) Uani 1 1 d .
H6 H 0.8655 0.1598 0.0737 0.046 Uiso 1 1 calc R
C7 C 0.8348(4) 0.0993(3) 0.2178(3) 0.0325(8) Uani 1 1 d .
H7 H 0.9277 0.0905 0.2275 0.039 Uiso 1 1 calc R
C8 C 0.7080(5) 0.0749(4) 0.2874(3) 0.0428(10) Uani 1 1 d .
H8 H 0.7009 0.0463 0.3518 0.051 Uiso 1 1 calc R
C9 C 0.5938(5) 0.1007(4) 0.2439(4) 0.0471(11) Uani 1 1 d .
H9 H 0.4962 0.0924 0.2740 0.056 Uiso 1 1 calc R
C10 C 0.6500(5) 0.1411(4) 0.1482(4) 0.0432(10) Uani 1 1 d .
H10 H 0.5968 0.1655 0.1025 0.052 Uiso 1 1 calc R
C21 C 0.8286(4) 0.4644(3) 0.1047(2) 0.0247(7) Uani 1 1 d .
H21A H 0.9085 0.3823 0.0946 0.030 Uiso 1 1 calc R
H21B H 0.7938 0.4872 0.0475 0.030 Uiso 1 1 calc R
C22 C 0.9858(4) 0.5504(3) 0.1649(2) 0.0216(6) Uani 1 1 d .
C23 C 0.8481(4) 0.6989(3) 0.0847(3) 0.0304(8) Uani 1 1 d .
H23 H 0.7805 0.7369 0.0487 0.036 Uiso 1 1 calc R
C24 C 0.9253(4) 0.7603(4) 0.1150(3) 0.0327(8) Uani 1 1 d .
H24 H 0.9215 0.8508 0.1049 0.039 Uiso 1 1 calc R
C25 C 1.1147(5) 0.6921(4) 0.2039(3) 0.0411(10) Uani 1 1 d .
H25A H 1.1685 0.6094 0.2294 0.062 Uiso 1 1 calc R
H25B H 1.0610 0.7513 0.2550 0.062 Uiso 1 1 calc R
H25C H 1.1849 0.7325 0.1549 0.062 Uiso 1 1 calc R
C111 C 0.7925(4) 0.5770(3) 0.3786(2) 0.0202(6) Uani 1 1 d .
C112 C 0.6561(4) 0.6636(3) 0.3811(3) 0.0269(7) Uani 1 1 d .
H112 H 0.5927 0.6440 0.3520 0.032 Uiso 1 1 calc R
C113 C 0.6123(5) 0.7796(4) 0.4264(3) 0.0369(9) Uani 1 1 d .
H113 H 0.5193 0.8393 0.4278 0.044 Uiso 1 1 calc R
C114 C 0.7038(5) 0.8074(4) 0.4692(3) 0.0366(9) Uani 1 1 d .
H114 H 0.6717 0.8847 0.5022 0.044 Uiso 1 1 calc R
C115 C 0.8417(5) 0.7240(4) 0.4644(3) 0.0354(9) Uani 1 1 d .
H115 H 0.9056 0.7450 0.4923 0.042 Uiso 1 1 calc R
C116 C 0.8862(4) 0.6093(3) 0.4185(3) 0.0280(7) Uani 1 1 d .
H116 H 0.9817 0.5523 0.4142 0.034 Uiso 1 1 calc R
C121 C 0.8165(3) 0.3106(3) 0.4439(2) 0.0196(6) Uani 1 1 d .
C122 C 0.8549(4) 0.1754(3) 0.4402(3) 0.0243(7) Uani 1 1 d .
H122 H 0.9007 0.1377 0.3809 0.029 Uiso 1 1 calc R
C123 C 0.8271(4) 0.0954(4) 0.5223(3) 0.0295(8) Uani 1 1 d .
H123 H 0.8526 0.0032 0.5188 0.035 Uiso 1 1 calc R
C124 C 0.7623(4) 0.1489(4) 0.6096(3) 0.0317(8) Uani 1 1 d .
H124 H 0.7451 0.0936 0.6659 0.038 Uiso 1 1 calc R
C125 C 0.7228(4) 0.2834(4) 0.6141(3) 0.0294(7) Uani 1 1 d .
H125 H 0.6769 0.3206 0.6736 0.035 Uiso 1 1 calc R
C126 C 0.7501(4) 0.3640(3) 0.5318(2) 0.0251(7) Uani 1 1 d .
H126 H 0.7234 0.4562 0.5353 0.030 Uiso 1 1 calc R
C11 C 0.3544(6) 1.0128(5) 0.1136(4) 0.0489(11) Uani 1 1 d .
H11A H 0.3131 1.0566 0.1738 0.059 Uiso 1 1 calc R
H11B H 0.4204 1.0625 0.0682 0.059 Uiso 1 1 calc R
Cl11 Cl 0.21147(18) 1.01410(14) 0.06943(11) 0.0652(4) Uani 1 1 d .
Cl12 Cl 0.45706(15) 0.85307(16) 0.13337(11) 0.0705(4) Uani 1 1 d .

loop_
_atom_site_aniso_label
_atom_site_aniso_U_11
_atom_site_aniso_U_22
_atom_site_aniso_U_33
_atom_site_aniso_U_23
_atom_site_aniso_U_13
_atom_site_aniso_U_12
Pd1 0.01818(12) 0.01935(12) 0.01961(12) 0.00177(8) -0.00890(9) -0.00571(9)
Cl1 0.0213(4) 0.0374(5) 0.0244(4) 0.0028(3) -0.0070(3) -0.0079(3)
Cl2 0.0269(4) 0.0265(4) 0.0253(4) 0.0045(3) -0.0069(3) 0.0001(3)
P1 0.0185(4) 0.0151(3) 0.0193(4) 0.0002(3) -0.0082(3) -0.0046(3)
Fe1 0.0226(2) 0.0218(2) 0.0298(3) -0.00488(19) -0.0092(2) -0.00832(19)
N1 0.0237(14) 0.0225(13) 0.0244(14) 0.0033(11) -0.0104(11) -0.0075(11)
N2 0.0345(16) 0.0223(14) 0.0291(15) 0.0040(11) -0.0147(13) -0.0118(12)
C1 0.0216(15) 0.0171(14) 0.0235(15) -0.0025(11) -0.0075(12) -0.0052(12)
C2 0.0211(15) 0.0205(15) 0.0252(16) -0.0007(12) -0.0105(12) -0.0054(12)
C3 0.0223(16) 0.0286(17) 0.0342(19) -0.0073(14) -0.0169(14) -0.0006(13)
C4 0.0203(16) 0.0313(18) 0.038(2) -0.0077(15) -0.0103(14) -0.0057(14)
C5 0.0220(15) 0.0262(16) 0.0276(17) -0.0065(13) -0.0049(13) -0.0067(13)
C6 0.044(2) 0.031(2) 0.041(2) -0.0169(17) -0.0127(18) -0.0044(17)
C7 0.0340(19) 0.0210(16) 0.044(2) -0.0093(15) -0.0134(17) -0.0042(14)
C8 0.056(3) 0.0241(18) 0.049(3) -0.0030(17) -0.012(2) -0.0150(18)
C9 0.046(3) 0.035(2) 0.069(3) -0.011(2) -0.015(2) -0.023(2)
C10 0.048(2) 0.036(2) 0.058(3) -0.019(2) -0.027(2) -0.0092(19)
C21 0.0296(17) 0.0276(16) 0.0214(15) -0.0001(13) -0.0118(13) -0.0101(14)
C22 0.0203(15) 0.0229(15) 0.0205(15) 0.0012(12) -0.0033(12) -0.0081(12)
C23 0.0355(19) 0.0239(17) 0.0302(18) 0.0072(14) -0.0161(15) -0.0027(14)
C24 0.040(2) 0.0208(16) 0.035(2) 0.0076(14) -0.0123(16) -0.0071(15)
C25 0.052(3) 0.038(2) 0.048(2) 0.0047(18) -0.028(2) -0.022(2)
C111 0.0249(15) 0.0179(14) 0.0201(15) -0.0010(11) -0.0091(12) -0.0061(12)
C112 0.0278(17) 0.0210(16) 0.0352(19) -0.0018(13) -0.0136(15) -0.0064(13)
C113 0.034(2) 0.0217(17) 0.052(3) -0.0073(16) -0.0099(18) -0.0030(15)
C114 0.047(2) 0.0245(18) 0.041(2) -0.0097(16) -0.0094(18) -0.0119(17)
C115 0.046(2) 0.033(2) 0.037(2) -0.0073(16) -0.0192(18) -0.0157(17)
C116 0.0323(18) 0.0249(16) 0.0329(19) -0.0014(14) -0.0180(15) -0.0075(14)
C121 0.0190(14) 0.0196(14) 0.0203(14) 0.0025(11) -0.0075(12) -0.0052(11)
C122 0.0249(16) 0.0210(15) 0.0271(17) -0.0005(12) -0.0086(13) -0.0056(13)
C123 0.0269(17) 0.0230(16) 0.037(2) 0.0058(14) -0.0104(15) -0.0068(14)
C124 0.0298(18) 0.0294(18) 0.0317(19) 0.0108(15) -0.0092(15) -0.0076(15)
C125 0.0315(18) 0.0326(19) 0.0230(17) 0.0011(14) -0.0087(14) -0.0069(15)
C126 0.0268(16) 0.0217(15) 0.0256(16) -0.0010(13) -0.0088(13) -0.0034(13)
C11 0.056(3) 0.046(3) 0.043(3) -0.012(2) -0.009(2) -0.013(2)
Cl11 0.0749(9) 0.0564(8) 0.0751(9) 0.0138(7) -0.0397(8) -0.0224(7)
Cl12 0.0457(7) 0.0703(9) 0.0708(9) 0.0070(7) -0.0043(6) 0.0024(6)

loop_
_atom_type_symbol
_atom_type_description
_atom_type_scat_dispersion_real
_atom_type_scat_dispersion_imag
_atom_type_scat_source
C C 0.0033 0.0016 'International Tables Vol C Tables 4.2.6.8 and 6.1.1.4'
H H 0.0000 0.0000 'International Tables Vol C Tables 4.2.6.8 and 6.1.1.4'
N N 0.0061 0.0033 'International Tables Vol C Tables 4.2.6.8 and 6.1.1.4'
P P 0.1023 0.0942 'International Tables Vol C Tables 4.2.6.8 and 6.1.1.4'
Cl Cl 0.1484 0.1585 'International Tables Vol C Tables 4.2.6.8 and 6.1.1.4'
Fe Fe 0.3463 0.8444 'International Tables Vol C Tables 4.2.6.8 and 6.1.1.4'
Pd Pd -0.9988 1.0072 'International Tables Vol C Tables 4.2.6.8 and 6.1.1.4'

loop_
_geom_angle_atom_site_label_1
_geom_angle_atom_site_label_2
_geom_angle_atom_site_label_3
_geom_angle
C22 Pd1 P1 84.95(9)
C22 Pd1 Cl2 176.17(10)
P1 Pd1 Cl2 95.06(3)
C22 Pd1 Cl1 88.24(9)
P1 Pd1 Cl1 172.34(3)
Cl2 Pd1 Cl1 91.97(3)
C1 P1 C111 105.19(15)
C1 P1 C121 103.91(15)
C111 P1 C121 102.23(15)
C1 P1 Pd1 112.90(11)
C111 P1 Pd1 110.17(11)
C121 P1 Pd1 120.90(10)
C2 Fe1 C5 69.60(14)
C2 Fe1 C4 69.44(14)
C5 Fe1 C4 40.66(14)
C2 Fe1 C7 121.17(15)
C5 Fe1 C7 132.08(15)
C4 Fe1 C7 166.76(16)
C2 Fe1 C10 124.30(18)
C5 Fe1 C10 149.38(17)
C4 Fe1 C10 113.89(17)
C7 Fe1 C10 68.03(17)
C2 Fe1 C3 41.15(13)
C5 Fe1 C3 68.56(15)
C4 Fe1 C3 40.75(15)
C7 Fe1 C3 152.47(16)
C10 Fe1 C3 103.11(17)
C2 Fe1 C1 41.71(13)
C5 Fe1 C1 41.26(13)
C4 Fe1 C1 69.26(14)
C7 Fe1 C1 112.52(14)
C10 Fe1 C1 165.06(18)
C3 Fe1 C1 69.26(13)
C2 Fe1 C6 107.56(16)
C5 Fe1 C6 169.54(16)
C4 Fe1 C6 148.82(17)
C7 Fe1 C6 40.08(17)
C10 Fe1 C6 40.62(18)
C3 Fe1 C6 116.39(17)
C1 Fe1 C6 130.12(16)
C2 Fe1 C9 161.15(18)
C5 Fe1 C9 118.14(18)
C4 Fe1 C9 104.54(17)
C7 Fe1 C9 67.95(18)
C10 Fe1 C9 40.4(2)
C3 Fe1 C9 122.96(18)
C1 Fe1 C9 154.52(18)
C6 Fe1 C9 67.86(19)
C2 Fe1 C8 156.65(17)
C5 Fe1 C8 110.60(17)
C4 Fe1 C8 126.89(18)
C7 Fe1 C8 40.49(18)
C10 Fe1 C8 68.0(2)
C3 Fe1 C8 162.03(17)
C1 Fe1 C8 122.79(17)
C6 Fe1 C8 67.76(19)
C9 Fe1 C8 40.4(2)
C22 N1 C23 110.7(3)
C22 N1 C21 123.2(3)
C23 N1 C21 126.0(3)
C22 N2 C24 109.8(3)
C22 N2 C25 125.4(3)
C24 N2 C25 124.8(3)
C5 C1 C2 106.8(3)
C5 C1 P1 124.9(3)
C2 C1 P1 127.9(2)
C5 C1 Fe1 69.17(19)
C2 C1 Fe1 68.29(18)
P1 C1 Fe1 132.95(17)
C3 C2 C1 107.7(3)
C3 C2 C21 125.6(3)
C1 C2 C21 126.6(3)
C3 C2 Fe1 70.3(2)
C1 C2 Fe1 70.00(18)
C21 C2 Fe1 123.2(2)
C4 C3 C2 108.5(3)
C4 C3 Fe1 69.6(2)
C2 C3 Fe1 68.57(19)
C5 C4 C3 108.1(3)
C5 C4 Fe1 69.6(2)
C3 C4 Fe1 69.7(2)
C4 C5 C1 108.8(3)
C4 C5 Fe1 69.8(2)
C1 C5 Fe1 69.57(19)
C7 C6 C10 108.1(4)
C7 C6 Fe1 69.7(2)
C10 C6 Fe1 69.5(2)
C6 C7 C8 108.4(4)
C6 C7 Fe1 70.2(2)
C8 C7 Fe1 70.1(2)
C7 C8 C9 107.6(4)
C7 C8 Fe1 69.4(2)
C9 C8 Fe1 69.8(3)
C10 C9 C8 108.1(4)
C10 C9 Fe1 69.5(2)
C8 C9 Fe1 69.8(2)
C9 C10 C6 107.8(4)
C9 C10 Fe1 70.1(2)
C6 C10 Fe1 69.9(2)
N1 C21 C2 112.2(3)
N1 C22 N2 106.4(3)
N1 C22 Pd1 126.3(2)
N2 C22 Pd1 127.3(3)
C24 C23 N1 105.8(3)
C23 C24 N2 107.3(3)
C112 C111 C116 119.4(3)
C112 C111 P1 122.7(3)
C116 C111 P1 117.6(3)
C111 C112 C113 119.8(3)
C114 C113 C112 120.0(4)
C113 C114 C115 120.6(4)
C114 C115 C116 119.5(4)
C115 C116 C111 120.5(3)
C122 C121 C126 118.8(3)
C122 C121 P1 119.9(3)
C126 C121 P1 121.2(2)
C123 C122 C121 120.5(3)
C122 C123 C124 120.4(3)
C125 C124 C123 119.6(3)
C124 C125 C126 120.1(3)
C125 C126 C121 120.5(3)
Cl11 C11 Cl12 111.5(3)

loop_
_geom_bond_atom_site_label_1
_geom_bond_atom_site_label_2
_geom_bond_distance
Pd1 C22 1.991(3)
Pd1 P1 2.2444(8)
Pd1 Cl2 2.3397(8)
Pd1 Cl1 2.3614(9)
P1 C1 1.791(3)
P1 C111 1.820(3)
P1 C121 1.823(3)
Fe1 C2 2.017(3)
Fe1 C5 2.034(3)
Fe1 C4 2.038(4)
Fe1 C7 2.038(4)
Fe1 C10 2.038(4)
Fe1 C3 2.039(4)
Fe1 C1 2.040(3)
Fe1 C6 2.044(4)
Fe1 C9 2.046(4)
Fe1 C8 2.047(4)
N1 C22 1.331(4)
N1 C23 1.385(4)
N1 C21 1.464(4)
N2 C22 1.339(4)
N2 C24 1.379(5)
N2 C25 1.448(5)
C1 C5 1.435(5)
C1 C2 1.444(5)
C2 C3 1.426(5)
C2 C21 1.501(5)
C3 C4 1.420(5)
C4 C5 1.415(5)
C6 C7 1.399(6)
C6 C10 1.417(6)
C7 C8 1.413(6)
C8 C9 1.414(7)
C9 C10 1.409(7)
C23 C24 1.350(6)
C111 C112 1.387(5)
C111 C116 1.390(5)
C112 C113 1.396(5)
C113 C114 1.377(6)
C114 C115 1.380(6)
C115 C116 1.388(5)
C121 C122 1.390(4)
C121 C126 1.396(5)
C122 C123 1.383(5)
C123 C124 1.389(6)
C124 C125 1.384(5)
C125 C126 1.389(5)
C11 Cl11 1.734(5)
C11 Cl12 1.749(5)
